data_2217373
loop_
_publ_author_name
'Wang, Min'
'Cheng, Le-Hua'
'Chu, Xian-Ping'
'Xu, Shi-You'

_publ_section_title
;
 4,6-Bis[4-(benzylsulfanyl)styryl]-2-(methylsulfanyl)pyrimidine
;
_journal_coeditor_code XU2372
_journal_issue 1
_journal_name_full 'Acta Crystallographica Section E'
_journal_page_first o257
_journal_page_last o257
_journal_paper_doi 10.1107/S1600536807065063
_journal_volume 64
_journal_year 2008
_chemical_formula_iupac 'C35 H30 N2 S3'
_chemical_formula_moiety 'C35 H30 N2 S3'
_chemical_formula_sum 'C35 H30 N2 S3'
_chemical_formula_weight 574.79
_chemical_name_systematic
;
4,6-Bis[4-(benzylsulfanyl)styryl]-2-(methylsulfanyl)pyrimidine
;
_space_group_IT_number 2
_symmetry_cell_setting triclinic
_symmetry_space_group_name_Hall '-P 1'
_symmetry_space_group_name_H-M 'P -1'
_atom_sites_solution_hydrogens geom
_atom_sites_solution_primary direct
_atom_sites_solution_secondary difmap
_audit_creation_method SHELXL-97
_cell_angle_alpha 77.4120(10)
_cell_angle_beta 88.425(3)
_cell_angle_gamma 81.129(2)
_cell_formula_units_Z 2
_cell_length_a 7.1990(10)
_cell_length_b 10.1694(15)
_cell_length_c 21.161(2)
_cell_measurement_reflns_used 2350
_cell_measurement_temperature 298(2)
_cell_measurement_theta_max 25.746
_cell_measurement_theta_min 2.536
_cell_volume 1493.8(3)
_computing_cell_refinement 'SAINT (Bruker, 1997)'
_computing_data_collection 'SMART (Bruker, 1997)'
_computing_data_reduction 'SAINT (Bruker, 1997)'
_computing_molecular_graphics 'Ortep-3 for Windows (Farrugia, 1997)'
_computing_publication_material 'SHELXL97 (Sheldrick, 1997)'
_computing_structure_refinement 'SHELXL97 (Sheldrick, 1997)'
_computing_structure_solution 'SHELXS97 (Sheldrick, 1997)'
_diffrn_ambient_temperature 298(2)
_diffrn_measured_fraction_theta_full 0.983
_diffrn_measured_fraction_theta_max 0.983
_diffrn_measurement_device_type 'Bruker SMART CCD area detector'
_diffrn_measurement_method '\f and \w scans'
_diffrn_radiation_monochromator graphite
_diffrn_radiation_source 'fine-focus sealed tube'
_diffrn_radiation_type MoK\a
_diffrn_radiation_wavelength 0.71073
_diffrn_reflns_av_R_equivalents 0.0256
_diffrn_reflns_av_sigmaI/netI 0.0582
_diffrn_reflns_limit_h_max 8
_diffrn_reflns_limit_h_min -8
_diffrn_reflns_limit_k_max 9
_diffrn_reflns_limit_k_min -12
_diffrn_reflns_limit_l_max 25
_diffrn_reflns_limit_l_min -25
_diffrn_reflns_number 7820
_diffrn_reflns_theta_full 25.01
_diffrn_reflns_theta_max 25.01
_diffrn_reflns_theta_min 1.97
_diffrn_standards_number 0
_exptl_absorpt_coefficient_mu 0.275
_exptl_absorpt_correction_T_max 0.9195
_exptl_absorpt_correction_T_min 0.8746
_exptl_absorpt_correction_type multi-scan
_exptl_absorpt_process_details '(SADABS; Sheldrick, 1996)'
_exptl_crystal_colour red
_exptl_crystal_density_diffrn 1.278
_exptl_crystal_density_method 'not measured'
_exptl_crystal_description block
_exptl_crystal_F_000 604
_exptl_crystal_size_max 0.50
_exptl_crystal_size_mid 0.38
_exptl_crystal_size_min 0.31
_refine_diff_density_max 0.224
_refine_diff_density_min -0.207
_refine_ls_extinction_method none
_refine_ls_goodness_of_fit_ref 1.043
_refine_ls_hydrogen_treatment constr
_refine_ls_matrix_type full
_refine_ls_number_parameters 361
_refine_ls_number_reflns 5185
_refine_ls_number_restraints 0
_refine_ls_restrained_S_all 1.043
_refine_ls_R_factor_all 0.0840
_refine_ls_R_factor_gt 0.0463
_refine_ls_shift/su_max 0.000
_refine_ls_shift/su_mean 0.000
_refine_ls_structure_factor_coef Fsqd
_refine_ls_weighting_details 'calc w=1/[\s^2^(Fo^2^)+(0.0555P)^2^+0.0894P] where P=(Fo^2^+2Fc^2^)/3'
_refine_ls_weighting_scheme calc
_refine_ls_wR_factor_gt 0.1089
_refine_ls_wR_factor_ref 0.1290
_reflns_number_gt 3229
_reflns_number_total 5185
_reflns_threshold_expression I>2\s(I)
_cod_data_source_file xu2372.cif
_cod_data_source_block I
_cod_depositor_comments
;
The following automatic conversions were performed:
'_symmetry_cell_setting' value 'Triclinic' changed to 'triclinic'
according to '/home/saulius/struct/CIF-dictionaries/cif_core.dic'
dictionary named 'cif_core.dic' version 2.4.1 from 2010-06-29.

Automatic conversion script
Id: cif_fix_enum 1527 2010-12-29 10:47:43Z saulius 

The following automatic conversions were performed:

'_symmetry_cell_setting' value 'Triclinic' changed to 'triclinic'
according to /home/saulius/struct/CIF-dictionaries/cif_core.dic
dictionary named 'cif_core.dic' version 2.4.1 from 2010-06-29.

Automatic conversion script
Id: cif_fix_values 1715 2011-07-08 13:25:40Z adriana 
;
_cod_database_code 2217373
_cod_database_fobs_code 2217373

loop_
_symmetry_equiv_pos_as_xyz
'x, y, z'
'-x, -y, -z'

loop_
_atom_site_type_symbol
_atom_site_label
_atom_site_fract_x
_atom_site_fract_y
_atom_site_fract_z
_atom_site_U_iso_or_equiv
_atom_site_adp_type
_atom_site_calc_flag
_atom_site_refinement_flags
_atom_site_occupancy
S S1 0.57325(12) 0.40771(8) 0.15862(4) 0.0709(3) Uani d . 1
S S2 -0.76178(11) 1.09386(8) 0.14193(4) 0.0630(3) Uani d . 1
S S3 1.42863(10) 0.70995(8) 0.54464(4) 0.0593(2) Uani d . 1
N N1 0.6566(3) 0.5069(2) 0.25966(10) 0.0453(5) Uani d . 1
N N2 0.3517(3) 0.5797(2) 0.21019(10) 0.0477(6) Uani d . 1
C C1 0.5236(4) 0.5089(3) 0.21646(12) 0.0461(7) Uani d . 1
C C2 0.3081(4) 0.6646(3) 0.25115(12) 0.0437(6) Uani d . 1
C C3 0.4379(4) 0.6735(3) 0.29656(12) 0.0472(7) Uani d . 1
H H3 0.4085 0.7335 0.3241 0.057 Uiso calc R 1
C C4 0.6107(4) 0.5926(3) 0.30053(12) 0.0435(6) Uani d . 1
C C5 0.1233(4) 0.7484(3) 0.24433(13) 0.0525(7) Uani d . 1
H H5 0.0955 0.8108 0.2708 0.063 Uiso calc R 1
C C6 -0.0066(4) 0.7414(3) 0.20317(13) 0.0487(7) Uani d . 1
H H6 0.0239 0.6759 0.1785 0.058 Uiso calc R 1
C C7 -0.1931(4) 0.8236(3) 0.19117(12) 0.0449(7) Uani d . 1
C C8 -0.2598(4) 0.9304(3) 0.22157(13) 0.0553(8) Uani d . 1
H H8 -0.1856 0.9487 0.2529 0.066 Uiso calc R 1
C C9 -0.4317(4) 1.0091(3) 0.20649(13) 0.0535(8) Uani d . 1
H H9 -0.4712 1.0804 0.2272 0.064 Uiso calc R 1
C C10 -0.5476(4) 0.9832(3) 0.16040(13) 0.0468(7) Uani d . 1
C C11 -0.4868(4) 0.8747(3) 0.13147(13) 0.0496(7) Uani d . 1
H H11 -0.5639 0.8539 0.1016 0.060 Uiso calc R 1
C C12 -0.3126(4) 0.7972(3) 0.14656(12) 0.0487(7) Uani d . 1
H H12 -0.2740 0.7252 0.1263 0.058 Uiso calc R 1
C C13 -0.8416(4) 1.0492(3) 0.06998(14) 0.0627(9) Uani d . 1
H H13A -0.7393 1.0448 0.0393 0.075 Uiso calc R 1
H H13B -0.8820 0.9604 0.0813 0.075 Uiso calc R 1
C C14 -1.0021(4) 1.1548(3) 0.03979(13) 0.0518(7) Uani d . 1
C C15 -1.1850(4) 1.1341(3) 0.05280(14) 0.0610(8) Uani d . 1
H H15 -1.2083 1.0543 0.0808 0.073 Uiso calc R 1
C C16 -1.3336(5) 1.2288(4) 0.02532(19) 0.0816(11) Uani d . 1
H H16 -1.4562 1.2134 0.0352 0.098 Uiso calc R 1
C C17 -1.3021(7) 1.3434(5) -0.01566(19) 0.0933(14) Uani d . 1
H H17 -1.4033 1.4061 -0.0351 0.112 Uiso calc R 1
C C18 -1.1220(8) 1.3695(4) -0.02939(19) 0.1124(15) Uani d . 1
H H18 -1.1011 1.4499 -0.0574 0.135 Uiso calc R 1
C C19 -0.9702(5) 1.2737(4) -0.00067(17) 0.0872(11) Uani d . 1
H H19 -0.8477 1.2910 -0.0091 0.105 Uiso calc R 1
C C20 0.7619(4) 0.5923(3) 0.34563(12) 0.0481(7) Uani d . 1
H H20 0.8696 0.5292 0.3446 0.058 Uiso calc R 1
C C21 0.7625(4) 0.6709(3) 0.38730(12) 0.0486(7) Uani d . 1
H H21 0.6516 0.7290 0.3911 0.058 Uiso calc R 1
C C22 0.9207(4) 0.6763(3) 0.42844(12) 0.0442(6) Uani d . 1
C C23 0.8985(4) 0.7586(3) 0.47332(13) 0.0556(8) Uani d . 1
H H23 0.7807 0.8077 0.4779 0.067 Uiso calc R 1
C C24 1.0456(4) 0.7700(3) 0.51137(13) 0.0553(8) Uani d . 1
H H24 1.0254 0.8246 0.5416 0.066 Uiso calc R 1
C C25 1.2236(4) 0.6999(3) 0.50432(12) 0.0437(6) Uani d . 1
C C26 1.2470(4) 0.6161(3) 0.45996(12) 0.0502(7) Uani d . 1
H H26 1.3648 0.5673 0.4549 0.060 Uiso calc R 1
C C27 1.0977(4) 0.6045(3) 0.42341(13) 0.0505(7) Uani d . 1
H H27 1.1165 0.5468 0.3945 0.061 Uiso calc R 1
C C28 1.3614(4) 0.8283(3) 0.59547(16) 0.0743(10) Uani d . 1
H H28A 1.2957 0.9133 0.5703 0.089 Uiso calc R 1
H H28B 1.2786 0.7914 0.6295 0.089 Uiso calc R 1
C C29 1.5394(4) 0.8521(3) 0.62436(14) 0.0545(8) Uani d . 1
C C30 1.6381(5) 0.7501(4) 0.66976(15) 0.0777(10) Uani d . 1
H H30 1.5944 0.6669 0.6825 0.093 Uiso calc R 1
C C31 1.8009(6) 0.7694(4) 0.69664(17) 0.0919(12) Uani d . 1
H H31 1.8660 0.6999 0.7278 0.110 Uiso calc R 1
C C32 1.8670(5) 0.8905(4) 0.67762(17) 0.0742(10) Uani d . 1
H H32 1.9762 0.9038 0.6962 0.089 Uiso calc R 1
C C33 1.7747(5) 0.9907(3) 0.63203(16) 0.0704(9) Uani d . 1
H H33 1.8214 1.0726 0.6186 0.085 Uiso calc R 1
C C34 1.6106(5) 0.9720(3) 0.60510(15) 0.0682(9) Uani d . 1
H H34 1.5477 1.0417 0.5735 0.082 Uiso calc R 1
C C35 0.8140(5) 0.3378(4) 0.17513(18) 0.0965(13) Uani d . 1
H H35A 0.8879 0.4104 0.1698 0.145 Uiso calc R 1
H H35B 0.8570 0.2800 0.1457 0.145 Uiso calc R 1
H H35C 0.8268 0.2855 0.2188 0.145 Uiso calc R 1

loop_
_atom_site_aniso_label
_atom_site_aniso_U_11
_atom_site_aniso_U_22
_atom_site_aniso_U_33
_atom_site_aniso_U_12
_atom_site_aniso_U_13
_atom_site_aniso_U_23
S1 0.0735(6) 0.0698(6) 0.0726(6) 0.0162(4) -0.0277(5) -0.0374(4)
S2 0.0491(5) 0.0758(6) 0.0681(5) 0.0111(4) -0.0168(4) -0.0363(4)
S3 0.0447(4) 0.0671(5) 0.0722(5) -0.0031(4) -0.0138(4) -0.0303(4)
N1 0.0461(14) 0.0443(13) 0.0459(13) -0.0042(11) -0.0087(11) -0.0113(10)
N2 0.0471(14) 0.0467(13) 0.0490(13) -0.0035(11) -0.0109(11) -0.0110(11)
C1 0.0542(18) 0.0397(15) 0.0435(15) -0.0052(13) -0.0100(14) -0.0072(12)
C2 0.0426(16) 0.0443(16) 0.0426(15) -0.0047(13) -0.0023(13) -0.0070(13)
C3 0.0478(17) 0.0544(17) 0.0422(15) -0.0073(14) -0.0027(13) -0.0166(13)
C4 0.0466(17) 0.0442(16) 0.0394(14) -0.0096(13) -0.0053(13) -0.0057(12)
C5 0.0501(18) 0.0574(18) 0.0514(17) -0.0041(14) -0.0055(14) -0.0166(14)
C6 0.0493(17) 0.0429(16) 0.0535(17) -0.0063(13) -0.0037(14) -0.0098(13)
C7 0.0419(16) 0.0429(16) 0.0487(16) -0.0062(13) -0.0044(13) -0.0072(13)
C8 0.0550(19) 0.0578(18) 0.0567(18) -0.0080(15) -0.0181(15) -0.0182(15)
C9 0.0514(18) 0.0501(17) 0.0628(19) 0.0007(14) -0.0109(15) -0.0250(14)
C10 0.0417(16) 0.0492(16) 0.0503(16) -0.0036(13) -0.0047(13) -0.0141(13)
C11 0.0428(17) 0.0546(17) 0.0551(17) -0.0064(14) -0.0102(13) -0.0189(14)
C12 0.0518(18) 0.0462(16) 0.0519(17) -0.0067(14) -0.0030(14) -0.0192(13)
C13 0.0527(19) 0.074(2) 0.066(2) 0.0063(16) -0.0156(15) -0.0344(17)
C14 0.0540(19) 0.062(2) 0.0413(16) 0.0007(15) -0.0049(14) -0.0207(15)
C15 0.054(2) 0.069(2) 0.0616(19) -0.0117(17) -0.0106(16) -0.0160(16)
C16 0.056(2) 0.106(3) 0.084(3) 0.006(2) -0.019(2) -0.034(2)
C17 0.110(4) 0.091(3) 0.066(3) 0.033(3) -0.032(3) -0.020(2)
C18 0.153(5) 0.090(3) 0.074(3) -0.005(3) 0.002(3) 0.015(2)
C19 0.083(3) 0.102(3) 0.070(2) -0.015(2) 0.012(2) -0.006(2)
C20 0.0444(17) 0.0530(17) 0.0465(16) -0.0057(13) -0.0058(13) -0.0099(13)
C21 0.0403(16) 0.0590(18) 0.0472(16) -0.0062(14) -0.0029(13) -0.0138(14)
C22 0.0383(15) 0.0511(16) 0.0454(16) -0.0102(13) -0.0017(12) -0.0122(13)
C23 0.0405(17) 0.071(2) 0.0616(18) -0.0047(15) -0.0001(14) -0.0299(16)
C24 0.0461(18) 0.071(2) 0.0581(18) -0.0081(15) 0.0002(14) -0.0339(15)
C25 0.0427(16) 0.0449(16) 0.0439(15) -0.0073(13) -0.0057(12) -0.0094(13)
C26 0.0423(16) 0.0544(17) 0.0535(17) 0.0021(14) -0.0070(13) -0.0167(14)
C27 0.0536(18) 0.0534(18) 0.0495(16) -0.0038(14) -0.0067(14) -0.0238(14)
C28 0.055(2) 0.094(3) 0.088(2) -0.0027(18) -0.0088(18) -0.053(2)
C29 0.0501(18) 0.068(2) 0.0533(18) -0.0103(16) -0.0037(14) -0.0294(16)
C30 0.100(3) 0.076(2) 0.063(2) -0.042(2) -0.020(2) -0.0031(18)
C31 0.110(3) 0.091(3) 0.074(2) -0.029(3) -0.044(2) -0.001(2)
C32 0.066(2) 0.094(3) 0.075(2) -0.024(2) -0.0118(19) -0.036(2)
C33 0.085(3) 0.065(2) 0.074(2) -0.034(2) 0.005(2) -0.0270(19)
C34 0.085(3) 0.0491(19) 0.073(2) -0.0029(18) -0.0146(19) -0.0211(16)
C35 0.080(3) 0.110(3) 0.106(3) 0.032(2) -0.030(2) -0.066(2)

loop_
_atom_type_symbol
_atom_type_description
_atom_type_scat_dispersion_real
_atom_type_scat_dispersion_imag
_atom_type_scat_source
C C 0.0033 0.0016 'International Tables Vol C Tables 4.2.6.8 and 6.1.1.4'
H H 0.0000 0.0000 'International Tables Vol C Tables 4.2.6.8 and 6.1.1.4'
S S 0.1246 0.1234 'International Tables Vol C Tables 4.2.6.8 and 6.1.1.4'
N N 0.0061 0.0033 'International Tables Vol C Tables 4.2.6.8 and 6.1.1.4'

loop_
_geom_angle_atom_site_label_1
_geom_angle_atom_site_label_2
_geom_angle_atom_site_label_3
_geom_angle
C1 S1 C35 102.24(14)
C10 S2 C13 102.92(12)
C25 S3 C28 106.17(13)
C1 N1 C4 115.2(2)
C1 N2 C2 115.8(2)
N2 C1 N1 128.4(2)
N2 C1 S1 112.86(18)
N1 C1 S1 118.8(2)
N2 C2 C3 120.5(2)
N2 C2 C5 117.6(2)
C3 C2 C5 121.8(2)
C4 C3 C2 119.3(2)
C4 C3 H3 120.3
C2 C3 H3 120.3
N1 C4 C3 120.8(2)
N1 C4 C20 114.0(2)
C3 C4 C20 125.2(2)
C6 C5 C2 124.2(2)
C6 C5 H5 117.9
C2 C5 H5 117.9
C5 C6 C7 128.3(3)
C5 C6 H6 115.8
C7 C6 H6 115.8
C12 C7 C8 116.8(2)
C12 C7 C6 119.4(2)
C8 C7 C6 123.9(2)
C9 C8 C7 121.9(2)
C9 C8 H8 119.1
C7 C8 H8 119.1
C8 C9 C10 120.5(2)
C8 C9 H9 119.8
C10 C9 H9 119.8
C11 C10 C9 118.5(2)
C11 C10 S2 124.3(2)
C9 C10 S2 117.21(19)
C12 C11 C10 120.5(2)
C12 C11 H11 119.8
C10 C11 H11 119.8
C11 C12 C7 121.9(2)
C11 C12 H12 119.0
C7 C12 H12 119.0
C14 C13 S2 109.33(18)
C14 C13 H13A 109.8
S2 C13 H13A 109.8
C14 C13 H13B 109.8
S2 C13 H13B 109.8
H13A C13 H13B 108.3
C19 C14 C15 118.6(3)
C19 C14 C13 120.9(3)
C15 C14 C13 120.5(3)
C16 C15 C14 121.4(3)
C16 C15 H15 119.3
C14 C15 H15 119.3
C17 C16 C15 120.0(4)
C17 C16 H16 120.0
C15 C16 H16 120.0
C16 C17 C18 120.8(4)
C16 C17 H17 119.6
C18 C17 H17 119.6
C17 C18 C19 119.3(4)
C17 C18 H18 120.3
C19 C18 H18 120.3
C14 C19 C18 120.0(4)
C14 C19 H19 120.0
C18 C19 H19 120.0
C21 C20 C4 127.4(3)
C21 C20 H20 116.3
C4 C20 H20 116.3
C20 C21 C22 126.5(3)
C20 C21 H21 116.7
C22 C21 H21 116.7
C27 C22 C23 117.0(2)
C27 C22 C21 122.5(2)
C23 C22 C21 120.5(2)
C24 C23 C22 122.2(3)
C24 C23 H23 118.9
C22 C23 H23 118.9
C23 C24 C25 119.9(2)
C23 C24 H24 120.1
C25 C24 H24 120.1
C24 C25 C26 118.4(2)
C24 C25 S3 126.20(19)
C26 C25 S3 115.4(2)
C27 C26 C25 120.7(2)
C27 C26 H26 119.7
C25 C26 H26 119.7
C26 C27 C22 121.8(2)
C26 C27 H27 119.1
C22 C27 H27 119.1
C29 C28 S3 107.2(2)
C29 C28 H28A 110.3
S3 C28 H28A 110.3
C29 C28 H28B 110.3
S3 C28 H28B 110.3
H28A C28 H28B 108.5
C30 C29 C34 118.2(3)
C30 C29 C28 119.7(3)
C34 C29 C28 122.1(3)
C29 C30 C31 120.8(3)
C29 C30 H30 119.6
C31 C30 H30 119.6
C32 C31 C30 120.0(3)
C32 C31 H31 120.0
C30 C31 H31 120.0
C33 C32 C31 120.2(3)
C33 C32 H32 119.9
C31 C32 H32 119.9
C32 C33 C34 120.0(3)
C32 C33 H33 120.0
C34 C33 H33 120.0
C29 C34 C33 120.8(3)
C29 C34 H34 119.6
C33 C34 H34 119.6
S1 C35 H35A 109.5
S1 C35 H35B 109.5
H35A C35 H35B 109.5
S1 C35 H35C 109.5
H35A C35 H35C 109.5
H35B C35 H35C 109.5

loop_
_geom_bond_atom_site_label_1
_geom_bond_atom_site_label_2
_geom_bond_distance
S1 C1 1.760(3)
S1 C35 1.782(3)
S2 C10 1.761(3)
S2 C13 1.812(3)
S3 C25 1.753(3)
S3 C28 1.788(3)
N1 C1 1.336(3)
N1 C4 1.357(3)
N2 C1 1.327(3)
N2 C2 1.350(3)
C2 C3 1.385(3)
C2 C5 1.457(3)
C3 C4 1.376(3)
C3 H3 0.9300
C4 C20 1.466(3)
C5 C6 1.316(3)
C5 H5 0.9300
C6 C7 1.465(3)
C6 H6 0.9300
C7 C12 1.389(3)
C7 C8 1.397(3)
C8 C9 1.370(4)
C8 H8 0.9300
C9 C10 1.394(3)
C9 H9 0.9300
C10 C11 1.383(3)
C11 C12 1.380(3)
C11 H11 0.9300
C12 H12 0.9300
C13 C14 1.502(4)
C13 H13A 0.9700
C13 H13B 0.9700
C14 C19 1.369(4)
C14 C15 1.376(4)
C15 C16 1.372(4)
C15 H15 0.9300
C16 C17 1.339(5)
C16 H16 0.9300
C17 C18 1.374(6)
C17 H17 0.9300
C18 C19 1.401(5)
C18 H18 0.9300
C19 H19 0.9300
C20 C21 1.314(3)
C20 H20 0.9300
C21 C22 1.467(3)
C21 H21 0.9300
C22 C27 1.381(3)
C22 C23 1.387(3)
C23 C24 1.381(3)
C23 H23 0.9300
C24 C25 1.388(3)
C24 H24 0.9300
C25 C26 1.390(3)
C26 C27 1.375(3)
C26 H26 0.9300
C27 H27 0.9300
C28 C29 1.509(4)
C28 H28A 0.9700
C28 H28B 0.9700
C29 C30 1.371(4)
C29 C34 1.371(4)
C30 C31 1.376(4)
C30 H30 0.9300
C31 C32 1.363(5)
C31 H31 0.9300
C32 C33 1.345(4)
C32 H32 0.9300
C33 C34 1.382(4)
C33 H33 0.9300
C34 H34 0.9300
C35 H35A 0.9600
C35 H35B 0.9600
C35 H35C 0.9600

loop_
_geom_torsion_atom_site_label_1
_geom_torsion_atom_site_label_2
_geom_torsion_atom_site_label_3
_geom_torsion_atom_site_label_4
_geom_torsion
C2 N2 C1 N1 2.8(4)
C2 N2 C1 S1 -176.85(19)
C4 N1 C1 N2 -2.8(4)
C4 N1 C1 S1 176.89(19)
C35 S1 C1 N2 175.6(2)
C35 S1 C1 N1 -4.1(3)
C1 N2 C2 C3 -0.5(4)
C1 N2 C2 C5 177.7(2)
N2 C2 C3 C4 -1.4(4)
C5 C2 C3 C4 -179.5(2)
C1 N1 C4 C3 0.4(4)
C1 N1 C4 C20 -177.7(2)
C2 C3 C4 N1 1.4(4)
C2 C3 C4 C20 179.3(2)
N2 C2 C5 C6 3.6(4)
C3 C2 C5 C6 -178.2(3)
C2 C5 C6 C7 -177.8(3)
C5 C6 C7 C12 -178.0(3)
C5 C6 C7 C8 2.8(5)
C12 C7 C8 C9 -2.5(4)
C6 C7 C8 C9 176.7(3)
C7 C8 C9 C10 1.0(5)
C8 C9 C10 C11 1.3(4)
C8 C9 C10 S2 -177.6(2)
C13 S2 C10 C11 -10.8(3)
C13 S2 C10 C9 168.1(2)
C9 C10 C11 C12 -2.1(4)
S2 C10 C11 C12 176.7(2)
C10 C11 C12 C7 0.5(4)
C8 C7 C12 C11 1.7(4)
C6 C7 C12 C11 -177.5(2)
C10 S2 C13 C14 -168.0(2)
S2 C13 C14 C19 83.3(3)
S2 C13 C14 C15 -96.2(3)
C19 C14 C15 C16 1.1(4)
C13 C14 C15 C16 -179.5(2)
C14 C15 C16 C17 0.8(5)
C15 C16 C17 C18 -1.8(6)
C16 C17 C18 C19 0.9(6)
C15 C14 C19 C18 -1.9(5)
C13 C14 C19 C18 178.6(3)
C17 C18 C19 C14 1.0(6)
N1 C4 C20 C21 175.0(3)
C3 C4 C20 C21 -3.0(5)
C4 C20 C21 C22 -174.9(2)
C20 C21 C22 C27 5.9(5)
C20 C21 C22 C23 -176.1(3)
C27 C22 C23 C24 0.4(4)
C21 C22 C23 C24 -177.7(3)
C22 C23 C24 C25 1.4(5)
C23 C24 C25 C26 -1.9(4)
C23 C24 C25 S3 175.9(2)
C28 S3 C25 C24 -0.3(3)
C28 S3 C25 C26 177.6(2)
C24 C25 C26 C27 0.8(4)
S3 C25 C26 C27 -177.3(2)
C25 C26 C27 C22 0.9(4)
C23 C22 C27 C26 -1.5(4)
C21 C22 C27 C26 176.6(3)
C25 S3 C28 C29 -173.1(2)
S3 C28 C29 C30 -70.1(3)
S3 C28 C29 C34 107.6(3)
C34 C29 C30 C31 2.0(5)
C28 C29 C30 C31 179.8(3)
C29 C30 C31 C32 -0.8(6)
C30 C31 C32 C33 -0.8(6)
C31 C32 C33 C34 1.1(5)
C30 C29 C34 C33 -1.7(5)
C28 C29 C34 C33 -179.5(3)
C32 C33 C34 C29 0.2(5)

loop_
_cod_related_entry_id
_cod_related_entry_database
_cod_related_entry_code
1 ChemSpider 30655428
